data_7039313
loop_
_publ_author_name
'Vr\'ana, Jan'
'Ketkov, Sergey'
'Jambor, Roman'
'R\%u\<zi\<cka, Ale\<s'
'Ly\<cka, Anton\'in'
'Dost\'al, Libor'

_publ_section_title
;
 Germylenes and stannylenes stabilized within N2PE rings (E = Ge or Sn):
 combined experimental and theoretical study.
;
_journal_issue 25
_journal_name_full 'Dalton transactions (Cambridge, England : 2003)'
_journal_page_first 10343
_journal_page_last 10354
_journal_paper_doi 10.1039/c6dt01616b
_journal_volume 45
_journal_year 2016
_chemical_formula_moiety 'C36 H63 Li2 N2 O2 P'
_chemical_formula_sum 'C36 H63 Li2 N2 O2 P'
_chemical_formula_weight 600.73
_space_group_crystal_system orthorhombic
_space_group_IT_number 62
_space_group_name_Hall '-P 2ac 2n'
_space_group_name_H-M_alt 'P n m a'
_symmetry_space_group_name_Hall '-P 2ac 2n'
_symmetry_space_group_name_H-M 'P n m a'
_atom_sites_solution_hydrogens geom
_audit_creation_date 2016-01-30
_audit_creation_method
;
Olex2 1.2
(compiled 2015.09.30 svn.r3233 for OlexSys, GUI svn.r5103)
;
_audit_update_record
;
2016-02-02 deposited with the CCDC.
2016-05-18 downloaded from the CCDC.
;
_cell_angle_alpha 90
_cell_angle_beta 90
_cell_angle_gamma 90
_cell_formula_units_Z 4
_cell_length_a 20.3440(10)
_cell_length_b 17.6920(15)
_cell_length_c 10.6000(19)
_cell_measurement_reflns_used 3821
_cell_measurement_temperature 150(2)
_cell_measurement_theta_max 4.09
_cell_measurement_theta_min 26.39
_cell_volume 3815.2(8)
_computing_cell_refinement 'DENZO/SCALEPACK (Otwinowski & Minor, 1997)'
_computing_data_collection 'COLLECT (Nonius, 2001).'
_computing_data_reduction 'DENZO/SCALEPACK (Otwinowski & Minor, 1997)'
_computing_molecular_graphics 'Olex2 (Dolomanov et al., 2009)'
_computing_publication_material 'Olex2 (Dolomanov et al., 2009)'
_computing_structure_refinement 'ShelXL (Sheldrick, 2015)'
_computing_structure_solution 'ShelXT (Sheldrick, 2015)'
_diffrn_ambient_temperature 150.0
_diffrn_detector_area_resol_mean 9
_diffrn_measured_fraction_theta_full 0.989
_diffrn_measured_fraction_theta_max 0.987
_diffrn_measurement_device '95mm CCD camera on \k-goniostat'
_diffrn_measurement_device_type 'Bruker-Nonius KappaCCD'
_diffrn_measurement_method '\w scans'
_diffrn_radiation_monochromator graphite
_diffrn_radiation_type MoK\a
_diffrn_radiation_wavelength 0.71073
_diffrn_reflns_av_R_equivalents 0.0537
_diffrn_reflns_av_unetI/netI 0.0278
_diffrn_reflns_Laue_measured_fraction_full 0.989
_diffrn_reflns_Laue_measured_fraction_max 0.987
_diffrn_reflns_limit_h_max 25
_diffrn_reflns_limit_h_min -23
_diffrn_reflns_limit_k_max 22
_diffrn_reflns_limit_k_min -22
_diffrn_reflns_limit_l_max 12
_diffrn_reflns_limit_l_min -13
_diffrn_reflns_number 26607
_diffrn_reflns_point_group_measured_fraction_full 0.989
_diffrn_reflns_point_group_measured_fraction_max 0.987
_diffrn_reflns_theta_full 26.000
_diffrn_reflns_theta_max 26.369
_diffrn_reflns_theta_min 4.079
_diffrn_source 'fine-focus sealed tube'
_exptl_absorpt_coefficient_mu 0.102
_exptl_absorpt_correction_T_max 0.968
_exptl_absorpt_correction_T_min 0.955
_exptl_absorpt_correction_type multi-scan
_exptl_absorpt_process_details 'SADABS (Sheldrick, 1996)'
_exptl_crystal_density_diffrn 1.046
_exptl_crystal_description block
_exptl_crystal_F_000 1320
_exptl_crystal_size_max 0.513
_exptl_crystal_size_mid 0.322
_exptl_crystal_size_min 0.316
_refine_diff_density_max 0.450
_refine_diff_density_min -0.468
_refine_diff_density_rms 0.050
_refine_ls_extinction_method none
_refine_ls_goodness_of_fit_ref 1.068
_refine_ls_hydrogen_treatment constr
_refine_ls_matrix_type full
_refine_ls_number_parameters 242
_refine_ls_number_reflns 3987
_refine_ls_number_restraints 255
_refine_ls_restrained_S_all 1.070
_refine_ls_R_factor_all 0.0830
_refine_ls_R_factor_gt 0.0585
_refine_ls_shift/su_max 0.001
_refine_ls_shift/su_mean 0.000
_refine_ls_structure_factor_coef Fsqd
_refine_ls_weighting_details 'w=1/[\s^2^(Fo^2^)+(0.0668P)^2^+3.4284P] where P=(Fo^2^+2Fc^2^)/3'
_refine_ls_weighting_scheme calc
_refine_ls_wR_factor_gt 0.1434
_refine_ls_wR_factor_ref 0.1674
_reflns_Friedel_coverage 0.000
_reflns_number_gt 3041
_reflns_number_total 3987
_reflns_threshold_expression 'I > 2\s(I)'
_cod_data_source_file c6dt01616b2.cif
_cod_data_source_block 5Et2O
_cod_depositor_comments 'Adding full bibliography for 7039310--7039320.cif.'
_cod_database_code 7039313
_shelx_space_group_comment
;
The symmetry employed for this shelxl refinement is uniquely defined
by the following loop, which should always be used as a source of
symmetry information in preference to the above space-group names.
They are only intended as comments.
;
_shelx_estimated_absorpt_t_max 0.969
_shelx_estimated_absorpt_t_min 0.950
_olex2_refinement_description
;
1. Fixed Uiso
 At 1.2 times of:
  All C(H) groups, All C(H,H) groups
 At 1.5 times of:
  All C(H,H,H) groups
2. Restrained distances
 O2-C18 \\sim O2-C20 \\sim O2-C18A \\sim O2-C20A
 with sigma of 0.001
 C18-C19 \\sim C20-C21 \\sim C18A-C19A \\sim C20A-C21A
 with sigma of 0.001
 O2-C19 \\sim O2-C21 \\sim O2-C19A \\sim O2-C21A
 with sigma of 0.01
3. Uiso/Uaniso restraints and constraints
Uanis(C18) = Uanis(C18A)
Uanis(C19) = Uanis(C19A)
Uanis(C20) = Uanis(C20A)
Uanis(C21) = Uanis(C21A)
4. Rigid body (RIGU) restrains
 All non-hydrogen atoms
 with sigma for 1-2 distances of 0.004 and sigma for 1-3 distances of 0.004
5. Others
 Sof(C18A)=Sof(H18C)=Sof(H18D)=Sof(C19A)=Sof(H19D)=Sof(H19E)=Sof(H19F)=
 Sof(C20A)=Sof(H20C)=Sof(H20D)=Sof(C21A)=Sof(H21D)=Sof(H21E)=Sof(H21F)=0.5*(1-
 FVAR(2))
 Sof(C18)=Sof(H18A)=Sof(H18B)=Sof(C19)=Sof(H19A)=Sof(H19B)=Sof(H19C)=Sof(C20)=
 Sof(H20A)=Sof(H20B)=Sof(C21)=Sof(H21A)=Sof(H21B)=Sof(H21C)=0.5*FVAR(2)
 Fixed Sof: H3A(0.5) H3B(0.5) H3C(0.5)
6.a Ternary CH refined with riding coordinates:
 C10(H10), C13(H13)
6.b Secondary CH2 refined with riding coordinates:
 C16(H16A,H16B), C18(H18A,H18B), C20(H20A,H20B), C18A(H18C,H18D), C20A(H20C,
 H20D)
6.c Me refined with riding coordinates:
 C3(H3A,H3B,H3C), C19(H19A,H19B,H19C), C21(H21A,H21B,H21C), C19A(H19D,H19E,
 H19F), C21A(H21D,H21E,H21F)
6.d Aromatic/amide H refined with riding coordinates:
 C6(H6), C7(H7), C8(H8)
6.e Idealised Me refined as rotating group:
 C2(H2A,H2B,H2C), C11(H11A,H11B,H11C), C12(H12A,H12B,H12C), C14(H14A,H14B,
 H14C), C15(H15A,H15B,H15C), C17(H17A,H17B,H17C)
;
_shelx_shelxl_version_number 2014/7
_olex2_submission_special_instructions 'No special instructions were received'

loop_
_space_group_symop_operation_xyz
'x, y, z'
'-x+1/2, -y, z+1/2'
'-x, y+1/2, -z'
'x+1/2, -y+1/2, -z+1/2'
'-x, -y, -z'
'x-1/2, y, -z-1/2'
'x, -y-1/2, z'
'-x-1/2, y-1/2, z-1/2'

loop_
_atom_site_label
_atom_site_type_symbol
_atom_site_fract_x
_atom_site_fract_y
_atom_site_fract_z
_atom_site_U_iso_or_equiv
_atom_site_adp_type
_atom_site_occupancy
_atom_site_site_symmetry_order
_atom_site_calc_flag
_atom_site_refinement_flags_posn
_atom_site_refinement_flags_adp
_atom_site_refinement_flags_occupancy
_atom_site_disorder_assembly
_atom_site_disorder_group
Li1 Li 0.4340(3) 0.7500 0.5954(5) 0.0419(12) Uani 1 2 d S TU P A .
Li2 Li 0.3112(3) 0.7500 0.5602(5) 0.0362(11) Uani 1 2 d S TU P A .
P1 P 0.35569(4) 0.7500 0.78383(7) 0.0277(2) Uani 1 2 d S TU P A .
O1 O 0.51259(12) 0.7500 0.4951(3) 0.0566(7) Uani 1 2 d S TU P . .
O2 O 0.27854(13) 0.7500 0.3872(2) 0.0717(9) Uani 1 2 d DS TU P . .
N1 N 0.36605(8) 0.68123(9) 0.67175(15) 0.0286(4) Uani 1 1 d . U . . .
C1 C 0.26418(15) 0.7500 0.8229(3) 0.0337(6) Uani 1 2 d S TU P . .
C2 C 0.25267(13) 0.82076(14) 0.9022(2) 0.0475(6) Uani 1 1 d . U . . .
H2A H 0.2594 0.8658 0.8499 0.071 Uiso 1 1 calc GR . . . .
H2B H 0.2836 0.8214 0.9730 0.071 Uiso 1 1 calc GR . . . .
H2C H 0.2076 0.8205 0.9347 0.071 Uiso 1 1 calc GR . . . .
C3 C 0.21707(15) 0.7500 0.7113(3) 0.0414(7) Uani 1 2 d S TU P A .
H3A H 0.2244 0.7046 0.6603 0.062 Uiso 0.5 1 calc R . . . .
H3B H 0.1717 0.7504 0.7422 0.062 Uiso 1 2 calc R . . . .
H3C H 0.2248 0.7950 0.6596 0.062 Uiso 0.5 1 calc R . . . .
C4 C 0.37565(10) 0.60537(11) 0.70836(19) 0.0298(4) Uani 1 1 d . U . . .
C5 C 0.42493(11) 0.58231(13) 0.7960(2) 0.0379(5) Uani 1 1 d . U . . .
C6 C 0.43093(12) 0.50668(14) 0.8288(2) 0.0451(6) Uani 1 1 d . U . . .
H6 H 0.4628 0.4926 0.8900 0.054 Uiso 1 1 calc R . . . .
C7 C 0.39255(13) 0.45171(13) 0.7762(2) 0.0483(6) Uani 1 1 d . U . . .
H7 H 0.3970 0.4004 0.8012 0.058 Uiso 1 1 calc R . . . .
C8 C 0.34703(12) 0.47237(13) 0.6855(2) 0.0438(6) Uani 1 1 d . U . . .
H8 H 0.3213 0.4342 0.6463 0.053 Uiso 1 1 calc R . . . .
C9 C 0.33791(10) 0.54717(12) 0.6504(2) 0.0335(5) Uani 1 1 d . U . . .
C10 C 0.47388(13) 0.63595(16) 0.8572(3) 0.0575(7) Uani 1 1 d . U . . .
H10 H 0.4688 0.6863 0.8155 0.069 Uiso 1 1 calc R . . . .
C11 C 0.45980(18) 0.6467(2) 0.9977(3) 0.0800(11) Uani 1 1 d . U . . .
H11A H 0.4167 0.6707 1.0083 0.120 Uiso 1 1 calc GR . . . .
H11B H 0.4938 0.6790 1.0350 0.120 Uiso 1 1 calc GR . . . .
H11C H 0.4598 0.5975 1.0399 0.120 Uiso 1 1 calc GR . . . .
C12 C 0.54543(14) 0.6102(2) 0.8368(4) 0.0837(11) Uani 1 1 d . U . . .
H12A H 0.5529 0.5625 0.8814 0.126 Uiso 1 1 calc GR . . . .
H12B H 0.5754 0.6488 0.8697 0.126 Uiso 1 1 calc GR . . . .
H12C H 0.5535 0.6030 0.7465 0.126 Uiso 1 1 calc GR . . . .
C13 C 0.28867(12) 0.56400(13) 0.5471(2) 0.0406(5) Uani 1 1 d . U . . .
H13 H 0.2845 0.6202 0.5408 0.049 Uiso 1 1 calc R . . . .
C14 C 0.22019(13) 0.53224(18) 0.5742(3) 0.0579(7) Uani 1 1 d . U . . .
H14A H 0.2224 0.4770 0.5783 0.087 Uiso 1 1 calc GR . . . .
H14B H 0.1900 0.5474 0.5068 0.087 Uiso 1 1 calc GR . . . .
H14C H 0.2043 0.5520 0.6550 0.087 Uiso 1 1 calc GR . . . .
C15 C 0.31308(16) 0.53513(17) 0.4192(2) 0.0602(7) Uani 1 1 d . U . . .
H15A H 0.3561 0.5575 0.4006 0.090 Uiso 1 1 calc GR . . . .
H15B H 0.2817 0.5494 0.3533 0.090 Uiso 1 1 calc GR . . . .
H15C H 0.3171 0.4800 0.4219 0.090 Uiso 1 1 calc GR . . . .
C16 C 0.55096(17) 0.8175(2) 0.4813(4) 0.0868(12) Uani 1 1 d . U . . .
H16A H 0.5767 0.8148 0.4022 0.104 Uiso 1 1 calc R . . . .
H16B H 0.5822 0.8217 0.5526 0.104 Uiso 1 1 calc R . . . .
C17 C 0.50787(17) 0.88528(19) 0.4784(4) 0.0773(10) Uani 1 1 d . U . . .
H17A H 0.4795 0.8831 0.4038 0.116 Uiso 1 1 calc GR . . . .
H17B H 0.5351 0.9310 0.4748 0.116 Uiso 1 1 calc GR . . . .
H17C H 0.4807 0.8864 0.5546 0.116 Uiso 1 1 calc GR . . . .
C18 C 0.3257(4) 0.7247(8) 0.2938(8) 0.083(3) Uani 0.314(5) 1 d D U . A -1
H18A H 0.3183 0.6699 0.2804 0.100 Uiso 0.314(5) 1 calc R . . A -1
H18B H 0.3149 0.7503 0.2134 0.100 Uiso 0.314(5) 1 calc R . . A -1
C19 C 0.3855(4) 0.7339(9) 0.3133(9) 0.082(3) Uani 0.314(5) 1 d D U . A -1
H19A H 0.4106 0.7138 0.2418 0.123 Uiso 0.314(5) 1 calc R . . A -1
H19B H 0.3948 0.7879 0.3230 0.123 Uiso 0.314(5) 1 calc R . . A -1
H19C H 0.3982 0.7071 0.3905 0.123 Uiso 0.314(5) 1 calc R . . A -1
C20 C 0.2160(3) 0.7301(8) 0.3304(10) 0.086(3) Uani 0.314(5) 1 d D U . A -1
H20A H 0.2131 0.7574 0.2491 0.103 Uiso 0.314(5) 1 calc R . . A -1
H20B H 0.2177 0.6755 0.3104 0.103 Uiso 0.314(5) 1 calc R . . A -1
C21 C 0.1637(3) 0.7418(18) 0.3882(11) 0.085(4) Uani 0.314(5) 1 d D U . A -1
H21A H 0.1265 0.7251 0.3364 0.127 Uiso 0.314(5) 1 calc R . . A -1
H21B H 0.1639 0.7136 0.4677 0.127 Uiso 0.314(5) 1 calc R . . A -1
H21C H 0.1593 0.7959 0.4060 0.127 Uiso 0.314(5) 1 calc R . . A -1
C18A C 0.3118(7) 0.750(2) 0.2662(8) 0.083(3) Uani 0.186(5) 1 d D U . A -2
H18C H 0.2802 0.7290 0.2040 0.100 Uiso 0.186(5) 1 calc R . . A -2
H18D H 0.3193 0.8032 0.2429 0.100 Uiso 0.186(5) 1 calc R . . A -2
C19A C 0.3648(7) 0.7159(11) 0.2495(16) 0.082(3) Uani 0.186(5) 1 d D U . A -2
H19D H 0.3790 0.7225 0.1618 0.123 Uiso 0.186(5) 1 calc R . . A -2
H19E H 0.3982 0.7367 0.3063 0.123 Uiso 0.186(5) 1 calc R . . A -2
H19F H 0.3589 0.6620 0.2671 0.123 Uiso 0.186(5) 1 calc R . . A -2
C20A C 0.2198(5) 0.7047(7) 0.371(2) 0.086(3) Uani 0.186(5) 1 d D U . A -2
H20C H 0.2331 0.6587 0.3241 0.103 Uiso 0.186(5) 1 calc R . . A -2
H20D H 0.2061 0.6878 0.4560 0.103 Uiso 0.186(5) 1 calc R . . A -2
C21A C 0.1696(6) 0.7295(12) 0.318(2) 0.085(4) Uani 0.186(5) 1 d D U . A -2
H21D H 0.1357 0.6901 0.3165 0.127 Uiso 0.186(5) 1 calc R . . A -2
H21E H 0.1532 0.7736 0.3641 0.127 Uiso 0.186(5) 1 calc R . . A -2
H21F H 0.1804 0.7442 0.2311 0.127 Uiso 0.186(5) 1 calc R . . A -2

loop_
_atom_site_aniso_label
_atom_site_aniso_U_11
_atom_site_aniso_U_22
_atom_site_aniso_U_33
_atom_site_aniso_U_23
_atom_site_aniso_U_13
_atom_site_aniso_U_12
Li1 0.038(3) 0.041(3) 0.047(3) 0.000 0.008(2) 0.000
Li2 0.037(3) 0.037(3) 0.034(2) 0.000 -0.0056(19) 0.000
P1 0.0289(4) 0.0273(4) 0.0268(4) 0.000 -0.0058(3) 0.000
O1 0.0454(14) 0.0569(16) 0.0674(17) 0.000 0.0243(12) 0.000
O2 0.0644(17) 0.116(3) 0.0342(13) 0.000 -0.0097(12) 0.000
N1 0.0293(8) 0.0269(9) 0.0297(8) 0.0003(7) -0.0028(7) 0.0021(7)
C1 0.0355(15) 0.0304(15) 0.0351(15) 0.000 0.0044(12) 0.000
C2 0.0507(14) 0.0423(13) 0.0495(14) -0.0086(11) 0.0163(11) 0.0020(11)
C3 0.0268(14) 0.0453(18) 0.0521(19) 0.000 0.0042(13) 0.000
C4 0.0297(10) 0.0282(10) 0.0315(10) 0.0016(8) 0.0052(8) 0.0049(8)
C5 0.0349(11) 0.0359(11) 0.0430(12) 0.0044(9) -0.0006(9) 0.0078(9)
C6 0.0461(13) 0.0415(13) 0.0478(13) 0.0084(11) 0.0044(10) 0.0163(10)
C7 0.0593(15) 0.0300(11) 0.0556(14) 0.0088(11) 0.0136(12) 0.0136(10)
C8 0.0530(14) 0.0300(11) 0.0483(13) -0.0033(10) 0.0121(11) 0.0014(10)
C9 0.0382(11) 0.0297(10) 0.0326(10) -0.0030(8) 0.0080(8) 0.0026(8)
C10 0.0490(15) 0.0443(14) 0.0793(19) 0.0110(13) -0.0301(13) 0.0051(11)
C11 0.096(2) 0.067(2) 0.078(2) -0.0050(16) -0.0502(18) 0.0229(18)
C12 0.0440(16) 0.087(2) 0.120(3) 0.037(2) -0.0272(17) 0.0006(15)
C13 0.0495(13) 0.0326(11) 0.0398(12) -0.0073(10) -0.0048(10) -0.0046(10)
C14 0.0492(15) 0.0652(18) 0.0593(16) -0.0019(14) -0.0084(12) -0.0105(13)
C15 0.079(2) 0.0605(17) 0.0408(13) -0.0095(12) 0.0004(13) -0.0081(15)
C16 0.065(2) 0.070(2) 0.126(3) -0.004(2) 0.051(2) -0.0132(16)
C17 0.073(2) 0.0612(19) 0.097(2) -0.0007(18) 0.0381(19) -0.0087(16)
C18 0.100(4) 0.096(9) 0.054(4) -0.012(4) 0.010(3) -0.013(4)
C19 0.085(4) 0.101(10) 0.060(5) -0.008(6) 0.003(4) -0.010(5)
C20 0.081(3) 0.097(9) 0.080(6) -0.045(5) -0.032(3) 0.013(4)
C21 0.073(3) 0.072(11) 0.109(8) -0.003(8) -0.020(4) -0.009(4)
C18A 0.100(4) 0.096(9) 0.054(4) -0.012(4) 0.010(3) -0.013(4)
C19A 0.085(4) 0.101(10) 0.060(5) -0.008(6) 0.003(4) -0.010(5)
C20A 0.081(3) 0.097(9) 0.080(6) -0.045(5) -0.032(3) 0.013(4)
C21A 0.073(3) 0.072(11) 0.109(8) -0.003(8) -0.020(4) -0.009(4)

loop_
_atom_type_symbol
_atom_type_description
_atom_type_scat_dispersion_real
_atom_type_scat_dispersion_imag
_atom_type_scat_source
C C 0.0033 0.0016 'International Tables Vol C Tables 4.2.6.8 and 6.1.1.4'
H H 0.0000 0.0000 'International Tables Vol C Tables 4.2.6.8 and 6.1.1.4'
N N 0.0061 0.0033 'International Tables Vol C Tables 4.2.6.8 and 6.1.1.4'
O O 0.0106 0.0060 'International Tables Vol C Tables 4.2.6.8 and 6.1.1.4'
Li Li -0.0003 0.0001 'International Tables Vol C Tables 4.2.6.8 and 6.1.1.4'
P P 0.1023 0.0942 'International Tables Vol C Tables 4.2.6.8 and 6.1.1.4'

loop_
_geom_angle_atom_site_label_1
_geom_angle_atom_site_label_2
_geom_angle_atom_site_label_3
_geom_angle
_geom_angle_site_symmetry_1
_geom_angle_site_symmetry_3
Li2 Li1 P1 59.93(17) . .
O1 Li1 Li2 137.9(3) . .
O1 Li1 P1 162.2(3) . .
O1 Li1 N1 142.65(11) . 7_575
O1 Li1 N1 142.65(11) . .
N1 Li1 Li2 51.68(15) . .
N1 Li1 Li2 51.68(15) 7_575 .
N1 Li1 P1 42.01(11) 7_575 .
N1 Li1 P1 42.01(11) . .
N1 Li1 N1 74.5(2) . 7_575
Li1 Li2 P1 60.62(17) . .
O2 Li2 Li1 118.4(3) . .
O2 Li2 P1 179.0(3) . .
O2 Li2 N1 137.28(17) . .
O2 Li2 N1 137.28(17) . 7_575
N1 Li2 Li1 51.00(15) . .
N1 Li2 Li1 51.00(15) 7_575 .
N1 Li2 P1 42.28(10) 7_575 .
N1 Li2 P1 42.28(10) . .
N1 Li2 N1 73.63(19) . 7_575
Li2 P1 Li1 59.45(18) . .
N1 P1 Li1 51.77(8) 7_575 .
N1 P1 Li1 51.77(8) . .
N1 P1 Li2 52.85(8) . .
N1 P1 Li2 52.85(8) 7_575 .
N1 P1 N1 90.48(11) 7_575 .
N1 P1 C1 105.71(9) . .
N1 P1 C1 105.71(9) 7_575 .
C1 P1 Li1 141.11(16) . .
C1 P1 Li2 81.66(15) . .
C16 O1 Li1 120.63(17) . .
C16 O1 Li1 120.63(17) 7_575 .
C16 O1 C16 112.8(3) . 7_575
C18 O2 Li2 114.6(5) . .
C18 O2 C20 102.8(7) . .
C20 O2 Li2 133.6(5) . .
C18A O2 Li2 132.3(7) . .
C18A O2 C20A 106.0(17) . .
C20A O2 Li2 113.2(9) . .
Li1 N1 Li2 77.3(2) . .
P1 N1 Li1 86.22(14) . .
P1 N1 Li2 84.87(13) . .
C4 N1 Li1 126.25(17) . .
C4 N1 Li2 143.74(16) . .
C4 N1 P1 120.12(13) . .
C2 C1 P1 105.64(16) 7_575 .
C2 C1 P1 105.64(16) . .
C2 C1 C2 110.2(3) . 7_575
C3 C1 P1 116.4(2) . .
C3 C1 C2 109.36(18) . .
C3 C1 C2 109.36(18) . 7_575
C1 C2 H2A 109.5 . .
C1 C2 H2B 109.5 . .
C1 C2 H2C 109.5 . .
H2A C2 H2B 109.5 . .
H2A C2 H2C 109.5 . .
H2B C2 H2C 109.5 . .
C1 C3 H3A 109.5 . .
C1 C3 H3B 109.5 . .
C1 C3 H3C 109.5 . .
H3A C3 H3B 109.5 . .
H3A C3 H3C 109.5 . .
H3B C3 H3C 109.5 . .
N1 C4 C5 123.27(19) . .
N1 C4 C9 119.64(18) . .
C9 C4 C5 116.96(19) . .
C4 C5 C10 124.0(2) . .
C6 C5 C4 120.1(2) . .
C6 C5 C10 115.9(2) . .
C5 C6 H6 118.9 . .
C7 C6 C5 122.2(2) . .
C7 C6 H6 118.9 . .
C6 C7 H7 120.7 . .
C6 C7 C8 118.6(2) . .
C8 C7 H7 120.7 . .
C7 C8 H8 119.1 . .
C7 C8 C9 121.9(2) . .
C9 C8 H8 119.1 . .
C4 C9 C13 121.80(19) . .
C8 C9 C4 120.1(2) . .
C8 C9 C13 118.1(2) . .
C5 C10 H10 107.4 . .
C5 C10 C11 111.7(3) . .
C5 C10 C12 112.0(3) . .
C11 C10 H10 107.4 . .
C11 C10 C12 110.5(3) . .
C12 C10 H10 107.4 . .
C10 C11 H11A 109.5 . .
C10 C11 H11B 109.5 . .
C10 C11 H11C 109.5 . .
H11A C11 H11B 109.5 . .
H11A C11 H11C 109.5 . .
H11B C11 H11C 109.5 . .
C10 C12 H12A 109.5 . .
C10 C12 H12B 109.5 . .
C10 C12 H12C 109.5 . .
H12A C12 H12B 109.5 . .
H12A C12 H12C 109.5 . .
H12B C12 H12C 109.5 . .
C9 C13 H13 107.5 . .
C9 C13 C14 113.2(2) . .
C9 C13 C15 111.1(2) . .
C14 C13 H13 107.5 . .
C14 C13 C15 109.9(2) . .
C15 C13 H13 107.5 . .
C13 C14 H14A 109.5 . .
C13 C14 H14B 109.5 . .
C13 C14 H14C 109.5 . .
H14A C14 H14B 109.5 . .
H14A C14 H14C 109.5 . .
H14B C14 H14C 109.5 . .
C13 C15 H15A 109.5 . .
C13 C15 H15B 109.5 . .
C13 C15 H15C 109.5 . .
H15A C15 H15B 109.5 . .
H15A C15 H15C 109.5 . .
H15B C15 H15C 109.5 . .
O1 C16 H16A 109.5 . .
O1 C16 H16B 109.5 . .
O1 C16 C17 110.7(3) . .
H16A C16 H16B 108.1 . .
C17 C16 H16A 109.5 . .
C17 C16 H16B 109.5 . .
C16 C17 H17A 109.5 . .
C16 C17 H17B 109.5 . .
C16 C17 H17C 109.5 . .
H17A C17 H17B 109.5 . .
H17A C17 H17C 109.5 . .
H17B C17 H17C 109.5 . .
O2 C18 H18A 107.4 . .
O2 C18 H18B 107.4 . .
H18A C18 H18B 107.0 . .
C19 C18 O2 119.5(8) . .
C19 C18 H18A 107.4 . .
C19 C18 H18B 107.4 . .
C18 C19 H19A 109.5 . .
C18 C19 H19B 109.5 . .
C18 C19 H19C 109.5 . .
H19A C19 H19B 109.5 . .
H19A C19 H19C 109.5 . .
H19B C19 H19C 109.5 . .
O2 C20 H20A 107.2 . .
O2 C20 H20B 107.2 . .
H20A C20 H20B 106.9 . .
C21 C20 O2 120.4(8) . .
C21 C20 H20A 107.2 . .
C21 C20 H20B 107.2 . .
C20 C21 H21A 109.5 . .
C20 C21 H21B 109.5 . .
C20 C21 H21C 109.5 . .
H21A C21 H21B 109.5 . .
H21A C21 H21C 109.5 . .
H21B C21 H21C 109.5 . .
O2 C18A H18C 106.8 . .
O2 C18A H18D 106.8 . .
H18C C18A H18D 106.6 . .
C19A C18A O2 122.1(9) . .
C19A C18A H18C 106.8 . .
C19A C18A H18D 106.8 . .
C18A C19A H19D 109.5 . .
C18A C19A H19E 109.5 . .
C18A C19A H19F 109.5 . .
H19D C19A H19E 109.5 . .
H19D C19A H19F 109.5 . .
H19E C19A H19F 109.5 . .
O2 C20A H20C 106.7 . .
O2 C20A H20D 106.7 . .
H20C C20A H20D 106.6 . .
C21A C20A O2 122.3(9) . .
C21A C20A H20C 106.7 . .
C21A C20A H20D 106.7 . .
C20A C21A H21D 109.5 . .
C20A C21A H21E 109.5 . .
C20A C21A H21F 109.5 . .
H21D C21A H21E 109.5 . .
H21D C21A H21F 109.5 . .
H21E C21A H21F 109.5 . .

loop_
_geom_bond_atom_site_label_1
_geom_bond_atom_site_label_2
_geom_bond_distance
_geom_bond_site_symmetry_2
Li1 Li2 2.525(8) .
Li1 P1 2.555(5) .
Li1 O1 1.920(6) .
Li1 N1 2.011(5) 7_575
Li1 N1 2.011(5) .
Li2 P1 2.537(5) .
Li2 O2 1.950(6) .
Li2 N1 2.030(4) .
Li2 N1 2.030(4) 7_575
P1 N1 1.7135(17) .
P1 N1 1.7135(17) 7_575
P1 C1 1.907(3) .
O1 C16 1.435(3) 7_575
O1 C16 1.435(3) .
O2 C18 1.450(5) .
O2 C20 1.450(5) .
O2 C18A 1.450(5) .
O2 C20A 1.450(5) .
N1 C4 1.411(2) .
C1 C2 1.526(3) .
C1 C2 1.526(3) 7_575
C1 C3 1.523(4) .
C2 H2A 0.9800 .
C2 H2B 0.9800 .
C2 H2C 0.9800 .
C3 H3A 0.9800 .
C3 H3B 0.9800 .
C3 H3C 0.9800 .
C4 C5 1.427(3) .
C4 C9 1.424(3) .
C5 C6 1.388(3) .
C5 C10 1.521(3) .
C6 H6 0.9500 .
C6 C7 1.367(4) .
C7 H7 0.9500 .
C7 C8 1.383(4) .
C8 H8 0.9500 .
C8 C9 1.387(3) .
C9 C13 1.514(3) .
C10 H10 1.0000 .
C10 C11 1.529(5) .
C10 C12 1.540(4) .
C11 H11A 0.9800 .
C11 H11B 0.9800 .
C11 H11C 0.9800 .
C12 H12A 0.9800 .
C12 H12B 0.9800 .
C12 H12C 0.9800 .
C13 H13 1.0000 .
C13 C14 1.530(3) .
C13 C15 1.531(3) .
C14 H14A 0.9800 .
C14 H14B 0.9800 .
C14 H14C 0.9800 .
C15 H15A 0.9800 .
C15 H15B 0.9800 .
C15 H15C 0.9800 .
C16 H16A 0.9900 .
C16 H16B 0.9900 .
C16 C17 1.485(5) .
C17 H17A 0.9800 .
C17 H17B 0.9800 .
C17 H17C 0.9800 .
C18 H18A 0.9900 .
C18 H18B 0.9900 .
C18 C19 1.246(9) .
C19 H19A 0.9800 .
C19 H19B 0.9800 .
C19 H19C 0.9800 .
C20 H20A 0.9900 .
C20 H20B 0.9900 .
C20 C21 1.246(9) .
C21 H21A 0.9800 .
C21 H21B 0.9800 .
C21 H21C 0.9800 .
C18A H18C 0.9900 .
C18A H18D 0.9900 .
C18A C19A 1.246(9) .
C19A H19D 0.9800 .
C19A H19E 0.9800 .
C19A H19F 0.9800 .
C20A H20C 0.9900 .
C20A H20D 0.9900 .
C20A C21A 1.246(9) .
C21A H21D 0.9800 .
C21A H21E 0.9800 .
C21A H21F 0.9800 .

loop_
_geom_torsion_atom_site_label_1
_geom_torsion_atom_site_label_2
_geom_torsion_atom_site_label_3
_geom_torsion_atom_site_label_4
_geom_torsion
_geom_torsion_site_symmetry_1
Li1 P1 N1 Li2 -77.6(2) .
Li1 P1 N1 C4 130.3(2) .
Li1 O1 C16 C17 -34.9(5) .
Li1 N1 C4 C5 56.5(3) .
Li1 N1 C4 C9 -119.2(3) .
Li2 P1 N1 Li1 77.6(2) .
Li2 P1 N1 C4 -152.1(2) .
Li2 O2 C18 C19 -28.6(16) .
Li2 O2 C20 C21 34(2) .
Li2 O2 C18A C19A 34(4) .
Li2 O2 C20A C21A 129(2) .
Li2 N1 C4 C5 179.2(3) .
Li2 N1 C4 C9 3.5(4) .
P1 N1 C4 C5 -52.8(2) .
P1 N1 C4 C9 131.51(17) .
N1 P1 N1 Li1 37.40(18) 7_575
N1 P1 N1 Li2 -40.19(16) 7_575
N1 P1 N1 C4 167.70(11) 7_575
N1 C4 C5 C6 179.2(2) .
N1 C4 C5 C10 -1.8(3) .
N1 C4 C9 C8 179.90(19) .
N1 C4 C9 C13 1.8(3) .
C1 P1 N1 Li1 143.88(17) .
C1 P1 N1 Li2 66.29(16) .
C1 P1 N1 C4 -85.82(16) .
C4 C5 C6 C7 2.6(4) .
C4 C5 C10 C11 109.8(3) .
C4 C5 C10 C12 -125.6(3) .
C4 C9 C13 C14 -126.8(2) .
C4 C9 C13 C15 109.0(2) .
C5 C4 C9 C8 3.9(3) .
C5 C4 C9 C13 -174.22(19) .
C5 C6 C7 C8 1.1(4) .
C6 C5 C10 C11 -71.2(3) .
C6 C5 C10 C12 53.4(3) .
C6 C7 C8 C9 -2.3(4) .
C7 C8 C9 C4 -0.3(3) .
C7 C8 C9 C13 177.9(2) .
C8 C9 C13 C14 55.0(3) .
C8 C9 C13 C15 -69.1(3) .
C9 C4 C5 C6 -5.0(3) .
C9 C4 C5 C10 174.0(2) .
C10 C5 C6 C7 -176.5(2) .
C16 O1 C16 C17 172.1(2) 7_575
C18 O2 C20 C21 178(2) .
C20 O2 C18 C19 179.6(15) .
C18A O2 C20A C21A -78(3) .
C20A O2 C18A C19A -111(3) .
